data_4332036
loop_
_publ_author_name
'Li, Hong-Xi'
'Cheng, Mei-Ling'
'Ren, Zhi-Gang'
'Zhang, Wen-Hua'
'Lang, Jian-Ping'
'Shen, Qi'

_publ_section_title
;
 Unique Formation of a Pentanuclear Lanthanum(III) Thiolate Oxide Cluster
 via Control of Hydrolysis
;
_journal_issue 5
_journal_name_full 'Inorganic Chemistry'
_journal_page_first 1885
_journal_page_last 1887
_journal_paper_doi 10.1021/ic052073v
_journal_volume 45
_journal_year 2006
_chemical_formula_moiety 'C96 H134 Cl2 La5 Li N2 O7 S10 Si4, C7 H8'
_chemical_formula_sum 'C103 H142 Cl2 La5 Li N2 O7 S10 Si4'
_chemical_formula_weight 2725.54
_chemical_name_systematic
; 
 ? 
;
_space_group_IT_number 15
_symmetry_cell_setting monoclinic
_symmetry_space_group_name_Hall '-C 2yc'
_symmetry_space_group_name_H-M 'C 1 2/c 1'
_atom_sites_solution_hydrogens geom
_atom_sites_solution_primary direct
_atom_sites_solution_secondary difmap
_audit_creation_method SHELXL-97
_cell_angle_alpha 90.00
_cell_angle_beta 114.473(3)
_cell_angle_gamma 90.00
_cell_formula_units_Z 4
_cell_length_a 26.247(4)
_cell_length_b 20.784(2)
_cell_length_c 25.361(3)
_cell_measurement_reflns_used 25371
_cell_measurement_temperature 193(2)
_cell_measurement_theta_max 27.5
_cell_measurement_theta_min 3.1
_cell_volume 12592(3)
_computing_cell_refinement CrystalClear
_computing_data_collection CrystalClear
_computing_data_reduction CrystalStructure
_computing_molecular_graphics 'SHELXL-97 (Sheldrick, 1997)'
_computing_publication_material 'SHELXL-97 (Sheldrick, 1997)'
_computing_structure_refinement 'SHELXL-97 (Sheldrick, 1997)'
_computing_structure_solution 'SHELXS-97 (Sheldrick, 1990)'
_diffrn_ambient_temperature 193(2)
_diffrn_measured_fraction_theta_full 0.997
_diffrn_measured_fraction_theta_max 0.997
_diffrn_measurement_device_type 'Rigaku Mercury'
_diffrn_measurement_method \w
_diffrn_radiation_monochromator graphite
_diffrn_radiation_source 'fine-focus sealed tube'
_diffrn_radiation_type MoK\a
_diffrn_radiation_wavelength 0.71070
_diffrn_reflns_av_R_equivalents 0.0506
_diffrn_reflns_av_sigmaI/netI 0.0473
_diffrn_reflns_limit_h_max 34
_diffrn_reflns_limit_h_min -30
_diffrn_reflns_limit_k_max 26
_diffrn_reflns_limit_k_min -26
_diffrn_reflns_limit_l_max 31
_diffrn_reflns_limit_l_min -32
_diffrn_reflns_number 70595
_diffrn_reflns_theta_full 27.48
_diffrn_reflns_theta_max 27.48
_diffrn_reflns_theta_min 3.06
_diffrn_standards_decay_% 0
_diffrn_standards_interval_count 0
_diffrn_standards_interval_time 0
_diffrn_standards_number 0
_exptl_absorpt_coefficient_mu 1.952
_exptl_absorpt_correction_T_max 0.7460
_exptl_absorpt_correction_T_min 0.5920
_exptl_absorpt_correction_type multi-scan
_exptl_absorpt_process_details 'Jacobson, R. (1998) Private communication.'
_exptl_crystal_colour colorless
_exptl_crystal_density_diffrn 1.438
_exptl_crystal_density_method 'not measured'
_exptl_crystal_description block
_exptl_crystal_F_000 5472
_exptl_crystal_size_max 0.30
_exptl_crystal_size_mid 0.20
_exptl_crystal_size_min 0.15
_refine_diff_density_max 1.057
_refine_diff_density_min -1.215
_refine_diff_density_rms 0.145
_refine_ls_extinction_method none
_refine_ls_goodness_of_fit_ref 1.114
_refine_ls_hydrogen_treatment constr
_refine_ls_matrix_type full
_refine_ls_number_parameters 552
_refine_ls_number_reflns 14383
_refine_ls_number_restraints 38
_refine_ls_restrained_S_all 1.113
_refine_ls_R_factor_all 0.0761
_refine_ls_R_factor_gt 0.0599
_refine_ls_shift/su_max 0.002
_refine_ls_shift/su_mean 0.000
_refine_ls_structure_factor_coef Fsqd
_refine_ls_weighting_details 'calc w=1/[\s^2^(Fo^2^)+(0.0567P)^2^+108.5787P] where P=(Fo^2^+2Fc^2^)/3'
_refine_ls_weighting_scheme calc
_refine_ls_wR_factor_gt 0.1365
_refine_ls_wR_factor_ref 0.1461
_reflns_number_gt 11818
_reflns_number_total 14383
_reflns_threshold_expression >2sigma(I)
_cod_data_source_file ic052073vsup2.cif
_cod_data_source_block 3
_cod_original_sg_symbol_H-M 'C 2/c'
_cod_database_code 4332036

loop_
_symmetry_equiv_pos_as_xyz
'x, y, z'
'-x, y, -z+1/2'
'x+1/2, y+1/2, z'
'-x+1/2, y+1/2, -z+1/2'
'-x, -y, -z'
'x, -y, z-1/2'
'-x+1/2, -y+1/2, -z'
'x+1/2, -y+1/2, z-1/2'

loop_
_atom_site_label
_atom_site_type_symbol
_atom_site_fract_x
_atom_site_fract_y
_atom_site_fract_z
_atom_site_U_iso_or_equiv
_atom_site_adp_type
_atom_site_occupancy
_atom_site_symmetry_multiplicity
_atom_site_calc_flag
_atom_site_refinement_flags
La1 La 0.415667(13) 0.820613(15) 0.228413(14) 0.02605(9) Uani 1 1 d .
La2 La 0.484849(13) 0.685105(15) 0.167204(13) 0.02388(9) Uani 1 1 d .
La3 La 0.5000 0.49041(2) 0.2500 0.03449(13) Uani 1 2 d S
Cl1 Cl 0.43031(6) 0.61424(6) 0.23052(6) 0.0290(3) Uani 1 1 d .
S1 S 0.41137(8) 0.95585(8) 0.20609(8) 0.0452(4) Uani 1 1 d .
S2 S 0.48047(6) 0.83224(7) 0.15859(6) 0.0279(3) Uani 1 1 d .
S3 S 0.37104(6) 0.74130(7) 0.12346(6) 0.0311(3) Uani 1 1 d .
S4 S 0.40936(6) 0.74883(7) 0.32613(7) 0.0327(3) Uani 1 1 d .
S5 S 0.50101(7) 0.55021(7) 0.14194(7) 0.0335(3) Uani 1 1 d .
Si1 Si 0.42944(12) 0.36458(10) 0.15605(10) 0.0572(6) Uani 1 1 d .
Si2 Si 0.35561(10) 0.43728(11) 0.19761(10) 0.0546(6) Uani 1 1 d .
O1 O 0.5185(3) 1.0810(3) 0.2028(3) 0.0738(17) Uani 1 1 d .
O2 O 0.31038(18) 0.8400(2) 0.18718(19) 0.0412(10) Uani 1 1 d .
O3 O 0.5000 0.7497(3) 0.2500 0.0292(12) Uani 1 2 d S
O4 O 0.46536(19) 0.6949(2) 0.06009(18) 0.0399(10) Uani 1 1 d .
N1 N 0.4209(3) 0.4242(3) 0.1984(2) 0.0429(13) Uani 1 1 d .
C1 C 0.5065(4) 1.0854(4) 0.1441(4) 0.0653(13) Uani 1 1 d .
H1A H 0.4661 1.0935 0.1208 0.078 Uiso 1 1 calc R
H1B H 0.5175 1.0456 0.1300 0.078 Uiso 1 1 calc R
C2 C 0.5412(5) 1.1415(6) 0.1418(4) 0.0853(13) Uani 1 1 d .
H2A H 0.5602 1.1302 0.1165 0.102 Uiso 1 1 calc R
H2B H 0.5160 1.1783 0.1237 0.102 Uiso 1 1 calc R
C3 C 0.5806(5) 1.1606(7) 0.1943(5) 0.098(2) Uani 1 1 d .
H3A H 0.5803 1.2079 0.1989 0.118 Uiso 1 1 calc R
H3B H 0.6186 1.1467 0.1998 0.118 Uiso 1 1 calc R
C4 C 0.5622(5) 1.1272(6) 0.2346(4) 0.0853(13) Uani 1 1 d .
H4A H 0.5943 1.1046 0.2647 0.102 Uiso 1 1 calc R
H4B H 0.5477 1.1589 0.2542 0.102 Uiso 1 1 calc R
C5 C 0.3780(3) 0.9678(3) 0.2532(3) 0.0407(15) Uani 1 1 d .
C6 C 0.3268(3) 1.0008(4) 0.2348(4) 0.059(2) Uani 1 1 d .
H6 H 0.3097 1.0173 0.1964 0.071 Uiso 1 1 calc R
C7 C 0.3013(3) 1.0094(5) 0.2720(4) 0.074(3) Uani 1 1 d .
H7 H 0.2670 1.0325 0.2593 0.089 Uiso 1 1 calc R
C8 C 0.3248(3) 0.9848(5) 0.3277(4) 0.069(3) Uani 1 1 d .
H8 H 0.3069 0.9910 0.3531 0.082 Uiso 1 1 calc R
C9 C 0.3738(4) 0.9517(4) 0.3458(4) 0.061(2) Uani 1 1 d .
H9 H 0.3896 0.9335 0.3836 0.073 Uiso 1 1 calc R
C10 C 0.4007(3) 0.9443(3) 0.3091(3) 0.0480(17) Uani 1 1 d .
H10 H 0.4356 0.9225 0.3229 0.058 Uiso 1 1 calc R
C11 C 0.2776(4) 0.8622(5) 0.1280(4) 0.0653(13) Uani 1 1 d .
H11A H 0.2915 0.8430 0.1007 0.078 Uiso 1 1 calc R
H11B H 0.2787 0.9097 0.1255 0.078 Uiso 1 1 calc R
C12 C 0.2198(5) 0.8391(6) 0.1158(4) 0.0853(13) Uani 1 1 d .
H12A H 0.1913 0.8665 0.0863 0.102 Uiso 1 1 calc R
H12B H 0.2146 0.7940 0.1019 0.102 Uiso 1 1 calc R
C13 C 0.2160(5) 0.8443(7) 0.1721(5) 0.098(2) Uani 1 1 d .
H13A H 0.1896 0.8119 0.1750 0.118 Uiso 1 1 calc R
H13B H 0.2030 0.8877 0.1770 0.118 Uiso 1 1 calc R
C14 C 0.2739(5) 0.8322(6) 0.2168(4) 0.0853(13) Uani 1 1 d .
H14A H 0.2837 0.8633 0.2490 0.102 Uiso 1 1 calc R
H14B H 0.2771 0.7881 0.2326 0.102 Uiso 1 1 calc R
C15 C 0.3540(2) 0.7028(3) 0.3295(2) 0.0313(12) Uani 1 1 d .
C16 C 0.3538(3) 0.6364(3) 0.3289(3) 0.0373(14) Uani 1 1 d .
H16 H 0.3820 0.6139 0.3220 0.045 Uiso 1 1 calc R
C17 C 0.3129(3) 0.6021(4) 0.3382(4) 0.0539(19) Uani 1 1 d .
H17 H 0.3144 0.5564 0.3399 0.065 Uiso 1 1 calc R
C18 C 0.2700(4) 0.6341(4) 0.3452(4) 0.064(2) Uani 1 1 d .
H18 H 0.2412 0.6108 0.3502 0.077 Uiso 1 1 calc R
C19 C 0.2696(4) 0.7001(4) 0.3447(4) 0.066(2) Uani 1 1 d .
H19 H 0.2401 0.7225 0.3493 0.079 Uiso 1 1 calc R
C20 C 0.3111(3) 0.7341(4) 0.3378(3) 0.0500(18) Uani 1 1 d .
H20 H 0.3105 0.7798 0.3387 0.060 Uiso 1 1 calc R
C21 C 0.4662(3) 0.8763(3) 0.0940(3) 0.0383(14) Uani 1 1 d .
C22 C 0.5007(3) 0.8694(4) 0.0657(3) 0.0474(17) Uani 1 1 d .
H22 H 0.5321 0.8414 0.0814 0.057 Uiso 1 1 calc R
C23 C 0.4907(4) 0.9024(4) 0.0147(3) 0.060(2) Uani 1 1 d .
H23 H 0.5153 0.8975 -0.0039 0.072 Uiso 1 1 calc R
C24 C 0.4449(4) 0.9421(4) -0.0086(3) 0.064(2) Uani 1 1 d .
H24 H 0.4378 0.9652 -0.0433 0.077 Uiso 1 1 calc R
C25 C 0.4097(4) 0.9483(4) 0.0184(4) 0.068(2) Uani 1 1 d .
H25 H 0.3778 0.9754 0.0018 0.082 Uiso 1 1 calc R
C26 C 0.4195(3) 0.9154(4) 0.0701(3) 0.0507(18) Uani 1 1 d .
H26 H 0.3945 0.9199 0.0884 0.061 Uiso 1 1 calc R
C27 C 0.3106(2) 0.6971(3) 0.1172(3) 0.0340(13) Uani 1 1 d .
C28 C 0.3000(3) 0.6814(3) 0.1645(3) 0.0413(15) Uani 1 1 d .
H28 H 0.3277 0.6892 0.2025 0.050 Uiso 1 1 calc R
C29 C 0.2490(3) 0.6544(4) 0.1571(4) 0.057(2) Uani 1 1 d .
H29 H 0.2418 0.6442 0.1898 0.069 Uiso 1 1 calc R
C30 C 0.2089(3) 0.6423(4) 0.1019(5) 0.069(3) Uani 1 1 d .
H30 H 0.1742 0.6236 0.0968 0.083 Uiso 1 1 calc R
C31 C 0.2192(3) 0.6574(5) 0.0542(4) 0.069(3) Uani 1 1 d .
H31 H 0.1916 0.6489 0.0163 0.083 Uiso 1 1 calc R
C32 C 0.2697(3) 0.6847(3) 0.0616(3) 0.0482(17) Uani 1 1 d .
H32 H 0.2766 0.6952 0.0288 0.058 Uiso 1 1 calc R
C33 C 0.5061(4) 0.6711(5) 0.0394(4) 0.0653(13) Uani 1 1 d .
H33A H 0.5416 0.6954 0.0571 0.078 Uiso 1 1 calc R
H33B H 0.5139 0.6248 0.0486 0.078 Uiso 1 1 calc R
C34 C 0.4794(5) 0.6812(6) -0.0228(4) 0.0853(13) Uani 1 1 d .
H34A H 0.5061 0.7028 -0.0354 0.102 Uiso 1 1 calc R
H34B H 0.4697 0.6390 -0.0426 0.102 Uiso 1 1 calc R
C35 C 0.4309(5) 0.7187(7) -0.0394(5) 0.098(2) Uani 1 1 d .
H35A H 0.3999 0.6994 -0.0733 0.118 Uiso 1 1 calc R
H35B H 0.4378 0.7628 -0.0496 0.118 Uiso 1 1 calc R
C36 C 0.4167(5) 0.7199(6) 0.0116(4) 0.0853(13) Uani 1 1 d .
H36A H 0.4084 0.7644 0.0196 0.102 Uiso 1 1 calc R
H36B H 0.3835 0.6928 0.0044 0.102 Uiso 1 1 calc R
C37 C 0.4427(3) 0.5346(3) 0.0757(3) 0.0350(13) Uani 1 1 d .
C38 C 0.4497(3) 0.4998(3) 0.0324(3) 0.0432(15) Uani 1 1 d .
H38 H 0.4855 0.4830 0.0390 0.052 Uiso 1 1 calc R
C39 C 0.4049(4) 0.4895(4) -0.0205(3) 0.056(2) Uani 1 1 d .
H39 H 0.4103 0.4660 -0.0498 0.067 Uiso 1 1 calc R
C40 C 0.3521(4) 0.5132(4) -0.0309(3) 0.063(2) Uani 1 1 d .
H40 H 0.3217 0.5064 -0.0674 0.075 Uiso 1 1 calc R
C41 C 0.3441(3) 0.5467(4) 0.0120(3) 0.0553(19) Uani 1 1 d .
H41 H 0.3078 0.5618 0.0055 0.066 Uiso 1 1 calc R
C42 C 0.3892(3) 0.5582(3) 0.0650(3) 0.0418(15) Uani 1 1 d .
H42 H 0.3837 0.5823 0.0941 0.050 Uiso 1 1 calc R
C43 C 0.3780(5) 0.3685(4) 0.0784(4) 0.076(3) Uani 1 1 d .
H43A H 0.3402 0.3607 0.0758 0.115 Uiso 1 1 calc R
H43B H 0.3873 0.3356 0.0561 0.115 Uiso 1 1 calc R
H43C H 0.3795 0.4112 0.0627 0.115 Uiso 1 1 calc R
C44 C 0.5020(4) 0.3695(4) 0.1579(4) 0.069(3) Uani 1 1 d .
H44A H 0.5037 0.4056 0.1339 0.104 Uiso 1 1 calc R
H44B H 0.5105 0.3294 0.1430 0.104 Uiso 1 1 calc R
H44C H 0.5294 0.3762 0.1979 0.104 Uiso 1 1 calc R
C45 C 0.4256(5) 0.2815(4) 0.1834(4) 0.083(3) Uani 1 1 d .
H45A H 0.4493 0.2793 0.2251 0.125 Uiso 1 1 calc R
H45B H 0.4388 0.2501 0.1630 0.125 Uiso 1 1 calc R
H45C H 0.3868 0.2717 0.1764 0.125 Uiso 1 1 calc R
C46 C 0.3128(4) 0.3622(4) 0.1886(4) 0.074(3) Uani 1 1 d .
H46A H 0.3061 0.3420 0.1514 0.112 Uiso 1 1 calc R
H46B H 0.2770 0.3733 0.1896 0.112 Uiso 1 1 calc R
H46C H 0.3332 0.3322 0.2201 0.112 Uiso 1 1 calc R
C47 C 0.3125(4) 0.4941(5) 0.1400(5) 0.075(3) Uani 1 1 d .
H47A H 0.3314 0.5359 0.1463 0.113 Uiso 1 1 calc R
H47B H 0.2759 0.4995 0.1413 0.113 Uiso 1 1 calc R
H47C H 0.3073 0.4771 0.1021 0.113 Uiso 1 1 calc R
C48 C 0.3623(4) 0.4709(5) 0.2687(4) 0.074(3) Uani 1 1 d .
H48A H 0.3858 0.4423 0.3001 0.110 Uiso 1 1 calc R
H48B H 0.3251 0.4742 0.2688 0.110 Uiso 1 1 calc R
H48C H 0.3794 0.5136 0.2744 0.110 Uiso 1 1 calc R
C49 C 0.1876(11) 0.5992(12) 0.5262(12) 0.170(7) Uiso 0.50 1 d PD
H49 H 0.2059 0.5652 0.5522 0.204 Uiso 0.50 1 calc PR
C50 C 0.1639(12) 0.6437(15) 0.5416(11) 0.170(7) Uiso 0.50 1 d PD
H50 H 0.1671 0.6452 0.5803 0.204 Uiso 0.50 1 calc PR
C51 C 0.1361(12) 0.6860(13) 0.5059(15) 0.170(7) Uiso 0.50 1 d PD
H51 H 0.1204 0.7210 0.5181 0.204 Uiso 0.50 1 calc PR
C52 C 0.1291(13) 0.6814(14) 0.4536(13) 0.170(7) Uiso 0.50 1 d PD
H52 H 0.1022 0.7076 0.4247 0.204 Uiso 0.50 1 calc PR
C53 C 0.1583(14) 0.6417(15) 0.4400(10) 0.170(7) Uiso 0.50 1 d PD
H53 H 0.1586 0.6434 0.4027 0.204 Uiso 0.50 1 calc PR
C54 C 0.1870(11) 0.6000(11) 0.4762(12) 0.114(8) Uiso 0.50 1 d PD
C55 C 0.2022(8) 0.5458(9) 0.4502(9) 0.080(6) Uiso 0.50 1 d PD
H55A H 0.2371 0.5553 0.4464 0.120 Uiso 0.50 1 calc PR
H55B H 0.1723 0.5374 0.4118 0.120 Uiso 0.50 1 calc PR
H55C H 0.2075 0.5078 0.4748 0.120 Uiso 0.50 1 calc PR
Li1 Li 0.5000 1.0198(9) 0.2500 0.053(4) Uani 1 2 d S

loop_
_atom_site_aniso_label
_atom_site_aniso_U_11
_atom_site_aniso_U_22
_atom_site_aniso_U_33
_atom_site_aniso_U_23
_atom_site_aniso_U_13
_atom_site_aniso_U_12
La1 0.02359(16) 0.02487(17) 0.02799(17) 0.00062(12) 0.00899(13) 0.00215(12)
La2 0.02695(16) 0.02289(16) 0.02172(16) -0.00009(12) 0.01001(13) -0.00076(12)
La3 0.0528(3) 0.0208(2) 0.0359(3) 0.000 0.0243(2) 0.000
Cl1 0.0306(7) 0.0277(7) 0.0298(7) -0.0006(5) 0.0138(5) -0.0026(5)
S1 0.0603(11) 0.0265(8) 0.0524(10) 0.0025(7) 0.0269(9) 0.0061(7)
S2 0.0286(7) 0.0255(7) 0.0279(7) 0.0027(5) 0.0100(6) -0.0022(5)
S3 0.0275(7) 0.0322(7) 0.0294(7) -0.0007(6) 0.0077(6) -0.0008(6)
S4 0.0336(8) 0.0320(8) 0.0374(8) 0.0007(6) 0.0197(6) 0.0011(6)
S5 0.0471(9) 0.0250(7) 0.0320(7) -0.0024(6) 0.0199(7) -0.0015(6)
Si1 0.1000(18) 0.0294(10) 0.0550(13) -0.0105(9) 0.0449(13) -0.0139(11)
Si2 0.0663(14) 0.0469(12) 0.0660(14) -0.0170(10) 0.0429(12) -0.0277(10)
O1 0.105(5) 0.054(4) 0.071(4) 0.007(3) 0.045(4) 0.003(3)
O2 0.030(2) 0.048(3) 0.040(2) 0.002(2) 0.0094(19) 0.009(2)
O3 0.033(3) 0.025(3) 0.032(3) 0.000 0.015(2) 0.000
O4 0.044(3) 0.049(3) 0.028(2) 0.0022(19) 0.017(2) 0.001(2)
N1 0.062(4) 0.032(3) 0.045(3) -0.008(2) 0.032(3) -0.015(3)
C1 0.075(3) 0.066(3) 0.054(3) 0.005(2) 0.026(3) 0.005(3)
C2 0.087(3) 0.105(3) 0.065(2) 0.010(2) 0.033(2) 0.006(3)
C3 0.078(4) 0.147(7) 0.071(4) 0.005(4) 0.032(3) 0.005(4)
C4 0.087(3) 0.105(3) 0.065(2) 0.010(2) 0.033(2) 0.006(3)
C5 0.039(3) 0.026(3) 0.051(4) -0.005(3) 0.012(3) 0.006(3)
C6 0.054(5) 0.053(5) 0.056(5) -0.006(4) 0.008(4) 0.024(4)
C7 0.043(4) 0.085(7) 0.083(7) -0.024(5) 0.016(4) 0.026(4)
C8 0.047(5) 0.088(7) 0.078(6) -0.026(5) 0.033(4) 0.009(4)
C9 0.059(5) 0.069(6) 0.052(5) -0.009(4) 0.022(4) 0.008(4)
C10 0.043(4) 0.047(4) 0.055(4) -0.004(3) 0.021(3) 0.016(3)
C11 0.075(3) 0.066(3) 0.054(3) 0.005(2) 0.026(3) 0.005(3)
C12 0.087(3) 0.105(3) 0.065(2) 0.010(2) 0.033(2) 0.006(3)
C13 0.078(4) 0.147(7) 0.071(4) 0.005(4) 0.032(3) 0.005(4)
C14 0.087(3) 0.105(3) 0.065(2) 0.010(2) 0.033(2) 0.006(3)
C15 0.032(3) 0.036(3) 0.027(3) -0.003(2) 0.014(2) -0.001(2)
C16 0.041(3) 0.035(3) 0.039(3) 0.001(3) 0.019(3) -0.001(3)
C17 0.058(5) 0.040(4) 0.067(5) -0.003(4) 0.029(4) -0.016(3)
C18 0.057(5) 0.057(5) 0.097(7) -0.005(5) 0.050(5) -0.013(4)
C19 0.058(5) 0.060(5) 0.104(7) -0.004(5) 0.058(5) -0.005(4)
C20 0.048(4) 0.043(4) 0.069(5) -0.002(4) 0.034(4) 0.002(3)
C21 0.048(4) 0.029(3) 0.031(3) 0.000(3) 0.010(3) -0.007(3)
C22 0.046(4) 0.053(4) 0.041(4) 0.008(3) 0.016(3) -0.005(3)
C23 0.069(5) 0.070(5) 0.041(4) 0.009(4) 0.022(4) -0.015(4)
C24 0.082(6) 0.059(5) 0.037(4) 0.023(4) 0.011(4) -0.013(4)
C25 0.066(5) 0.062(5) 0.056(5) 0.025(4) 0.005(4) 0.015(4)
C26 0.051(4) 0.050(4) 0.041(4) 0.016(3) 0.009(3) 0.008(3)
C27 0.023(3) 0.040(3) 0.036(3) -0.008(3) 0.008(2) -0.005(2)
C28 0.038(3) 0.038(4) 0.050(4) 0.002(3) 0.020(3) -0.003(3)
C29 0.051(4) 0.049(4) 0.074(5) 0.008(4) 0.028(4) -0.005(4)
C30 0.036(4) 0.066(6) 0.103(7) -0.002(5) 0.027(5) -0.021(4)
C31 0.040(4) 0.069(6) 0.075(6) -0.007(5) 0.001(4) -0.015(4)
C32 0.037(4) 0.049(4) 0.046(4) -0.004(3) 0.006(3) -0.004(3)
C33 0.075(3) 0.066(3) 0.054(3) 0.005(2) 0.026(3) 0.005(3)
C34 0.087(3) 0.105(3) 0.065(2) 0.010(2) 0.033(2) 0.006(3)
C35 0.078(4) 0.147(7) 0.071(4) 0.005(4) 0.032(3) 0.005(4)
C36 0.087(3) 0.105(3) 0.065(2) 0.010(2) 0.033(2) 0.006(3)
C37 0.046(4) 0.028(3) 0.036(3) -0.003(2) 0.021(3) -0.007(3)
C38 0.048(4) 0.043(4) 0.040(4) -0.008(3) 0.020(3) -0.004(3)
C39 0.070(5) 0.055(5) 0.042(4) -0.019(4) 0.023(4) -0.001(4)
C40 0.063(5) 0.064(5) 0.044(4) -0.011(4) 0.006(4) -0.001(4)
C41 0.046(4) 0.059(5) 0.056(5) -0.008(4) 0.017(4) -0.003(4)
C42 0.049(4) 0.034(3) 0.049(4) -0.009(3) 0.026(3) -0.003(3)
C43 0.114(8) 0.059(5) 0.061(5) -0.021(4) 0.041(6) -0.027(5)
C44 0.123(8) 0.042(4) 0.071(6) -0.008(4) 0.068(6) -0.001(5)
C45 0.156(10) 0.032(4) 0.079(6) -0.011(4) 0.066(7) -0.021(5)
C46 0.094(7) 0.063(6) 0.076(6) -0.025(5) 0.045(5) -0.046(5)
C47 0.059(5) 0.077(6) 0.100(7) 0.006(6) 0.044(5) -0.006(5)
C48 0.080(6) 0.075(6) 0.091(7) -0.038(5) 0.061(6) -0.039(5)
Li1 0.051(10) 0.048(10) 0.069(12) 0.000 0.033(9) 0.000

loop_
_atom_type_symbol
_atom_type_description
_atom_type_scat_dispersion_real
_atom_type_scat_dispersion_imag
_atom_type_scat_source
C C 0.0033 0.0016 'International Tables Vol C Tables 4.2.6.8 and 6.1.1.4'
H H 0.0000 0.0000 'International Tables Vol C Tables 4.2.6.8 and 6.1.1.4'
La La -0.2871 2.4523 'International Tables Vol C Tables 4.2.6.8 and 6.1.1.4'
N N 0.0061 0.0033 'International Tables Vol C Tables 4.2.6.8 and 6.1.1.4'
O O 0.0106 0.0060 'International Tables Vol C Tables 4.2.6.8 and 6.1.1.4'
S S 0.1246 0.1234 'International Tables Vol C Tables 4.2.6.8 and 6.1.1.4'
Si Si 0.0817 0.0704 'International Tables Vol C Tables 4.2.6.8 and 6.1.1.4'
Li Li -0.0003 0.0001 'International Tables Vol C Tables 4.2.6.8 and 6.1.1.4'
Cl Cl 0.1484 0.1585 'International Tables Vol C Tables 4.2.6.8 and 6.1.1.4'

loop_
_geom_angle_atom_site_label_1
_geom_angle_atom_site_label_2
_geom_angle_atom_site_label_3
_geom_angle
_geom_angle_site_symmetry_1
_geom_angle_site_symmetry_3
O3 La1 O2 152.36(14) . .
O3 La1 S1 125.17(10) . .
O2 La1 S1 79.40(12) . .
O3 La1 S2 60.17(6) . .
O2 La1 S2 122.76(11) . .
S1 La1 S2 77.55(5) . .
O3 La1 S3 81.55(6) . .
O2 La1 S3 76.06(11) . .
S1 La1 S3 113.88(5) . .
S2 La1 S3 67.11(4) . .
O3 La1 S4 82.65(6) . .
O2 La1 S4 89.78(11) . .
S1 La1 S4 130.60(5) . .
S2 La1 S4 142.82(4) . .
S3 La1 S4 109.72(4) . .
O3 La1 S2 58.54(6) . 2_655
O2 La1 S2 140.44(11) . 2_655
S1 La1 S2 93.15(5) . 2_655
S2 La1 S2 92.57(4) . 2_655
S3 La1 S2 140.01(4) . 2_655
S4 La1 S2 65.75(4) . 2_655
O3 La1 La2 34.30(5) . .
O2 La1 La2 122.81(11) . .
S1 La1 La2 127.06(4) . .
S2 La1 La2 49.64(3) . .
S3 La1 La2 47.62(3) . .
S4 La1 La2 99.33(3) . .
S2 La1 La2 92.75(3) 2_655 .
O3 La1 La2 34.16(5) . 2_655
O2 La1 La2 132.98(11) . 2_655
S1 La1 La2 141.59(4) . 2_655
S2 La1 La2 94.29(3) . 2_655
S3 La1 La2 96.35(3) . 2_655
S4 La1 La2 48.56(3) . 2_655
S2 La1 La2 49.29(3) 2_655 2_655
La2 La1 La2 58.958(12) . 2_655
O3 La1 La1 35.74(10) . 2_655
O2 La1 La1 167.81(11) . 2_655
S1 La1 La1 90.15(4) . 2_655
S2 La1 La1 47.76(3) . 2_655
S3 La1 La1 102.93(3) . 2_655
S4 La1 La1 101.86(3) . 2_655
S2 La1 La1 45.56(3) 2_655 2_655
La2 La1 La1 59.287(9) . 2_655
La2 La1 La1 59.117(8) 2_655 2_655
O3 La2 O4 141.15(15) . .
O3 La2 S5 137.86(11) . .
O4 La2 S5 80.09(11) . .
O3 La2 Cl1 75.11(9) . .
O4 La2 Cl1 133.61(11) . .
S5 La2 Cl1 77.83(4) . .
O3 La2 S3 83.23(5) . .
O4 La2 S3 81.01(11) . .
S5 La2 S3 120.51(4) . .
Cl1 La2 S3 76.07(4) . .
O3 La2 Cl1 73.90(9) . 2_655
O4 La2 Cl1 134.86(11) . 2_655
S5 La2 Cl1 66.43(4) . 2_655
Cl1 La2 Cl1 68.86(5) . 2_655
S3 La2 Cl1 141.87(4) . 2_655
O3 La2 S4 83.66(6) . 2_655
O4 La2 S4 78.41(11) . 2_655
S5 La2 S4 102.59(4) . 2_655
Cl1 La2 S4 146.26(4) . 2_655
S3 La2 S4 127.57(4) . 2_655
Cl1 La2 S4 80.30(4) 2_655 2_655
O3 La2 S2 59.22(11) . .
O4 La2 S2 81.94(11) . .
S5 La2 S2 159.85(4) . .
Cl1 La2 S2 121.65(4) . .
S3 La2 S2 65.01(4) . .
Cl1 La2 S2 122.81(4) 2_655 .
S4 La2 S2 64.69(4) 2_655 .
O3 La2 La2 34.29(11) . 2_655
O4 La2 La2 175.44(10) . 2_655
S5 La2 La2 104.38(3) . 2_655
Cl1 La2 La2 49.35(3) . 2_655
S3 La2 La2 97.26(3) . 2_655
Cl1 La2 La2 47.99(3) 2_655 2_655
S4 La2 La2 99.54(3) 2_655 2_655
S2 La2 La2 93.50(3) . 2_655
O3 La2 La1 36.63(5) . .
O4 La2 La1 115.71(10) . .
S5 La2 La1 152.22(3) . .
Cl1 La2 La1 74.89(3) . .
S3 La2 La1 46.97(3) . .
Cl1 La2 La1 107.63(3) 2_655 .
S4 La2 La1 102.97(3) 2_655 .
S2 La2 La1 46.75(3) . .
La2 La2 La1 60.611(8) 2_655 .
O3 La2 La1 36.48(5) . 2_655
O4 La2 La1 115.81(10) . 2_655
S5 La2 La1 134.44(3) . 2_655
Cl1 La2 La1 108.78(3) . 2_655
S3 La2 La1 104.51(3) . 2_655
Cl1 La2 La1 74.19(3) 2_655 2_655
S4 La2 La1 47.25(3) 2_655 2_655
S2 La2 La1 48.71(3) . 2_655
La2 La2 La1 60.431(9) 2_655 2_655
La1 La2 La1 61.596(13) . 2_655
N1 La3 N1 109.4(3) . 2_655
N1 La3 S5 113.80(13) . 2_655
N1 La3 S5 94.15(13) 2_655 2_655
N1 La3 S5 94.15(13) . .
N1 La3 S5 113.80(13) 2_655 .
S5 La3 S5 131.38(6) 2_655 .
N1 La3 Cl1 153.76(14) . 2_655
N1 La3 Cl1 94.02(15) 2_655 2_655
S5 La3 Cl1 74.82(4) 2_655 2_655
S5 La3 Cl1 64.73(4) . 2_655
N1 La3 Cl1 94.02(15) . .
N1 La3 Cl1 153.76(14) 2_655 .
S5 La3 Cl1 64.73(4) 2_655 .
S5 La3 Cl1 74.82(4) . .
Cl1 La3 Cl1 66.44(5) 2_655 .
N1 La3 Si1 25.86(14) . .
N1 La3 Si1 92.15(15) 2_655 .
S5 La3 Si1 136.32(5) 2_655 .
S5 La3 Si1 83.74(5) . .
Cl1 La3 Si1 147.64(4) 2_655 .
Cl1 La3 Si1 113.79(5) . .
N1 La3 Si1 92.15(15) . 2_655
N1 La3 Si1 25.86(14) 2_655 2_655
S5 La3 Si1 83.74(5) 2_655 2_655
S5 La3 Si1 136.32(5) . 2_655
Cl1 La3 Si1 113.79(5) 2_655 2_655
Cl1 La3 Si1 147.64(4) . 2_655
Si1 La3 Si1 83.51(8) . 2_655
La2 Cl1 La2 82.66(4) . 2_655
La2 Cl1 La3 96.59(4) . .
La2 Cl1 La3 95.31(4) 2_655 .
C5 S1 Li1 104.7(3) . .
C5 S1 La1 89.7(2) . .
Li1 S1 La1 118.7(4) . .
C21 S2 La1 130.3(2) . .
C21 S2 La1 132.4(2) . 2_655
La1 S2 La1 86.68(4) . 2_655
C21 S2 La2 124.6(2) . .
La1 S2 La2 83.60(4) . .
La1 S2 La2 82.00(4) 2_655 .
C27 S3 La1 112.1(2) . .
C27 S3 La2 123.5(2) . .
La1 S3 La2 85.41(4) . .
C15 S4 La1 130.1(2) . .
C15 S4 La2 121.0(2) . 2_655
La1 S4 La2 84.19(4) . 2_655
C37 S5 La2 103.5(2) . .
C37 S5 La3 117.1(2) . .
La2 S5 La3 97.94(4) . .
N1 Si1 C43 113.7(4) . .
N1 Si1 C45 113.1(4) . .
C43 Si1 C45 107.6(4) . .
N1 Si1 C44 109.7(3) . .
C43 Si1 C44 107.8(4) . .
C45 Si1 C44 104.4(5) . .
C43 Si1 La3 129.1(3) . .
C45 Si1 La3 121.9(3) . .
C44 Si1 La3 72.5(3) . .
N1 Si2 C47 112.9(4) . .
N1 Si2 C48 110.6(4) . .
C47 Si2 C48 107.7(5) . .
N1 Si2 C46 114.2(4) . .
C47 Si2 C46 107.1(5) . .
C48 Si2 C46 103.8(4) . .
C1 O1 C4 109.1(7) . .
C1 O1 Li1 134.4(7) . .
C4 O1 Li1 115.5(6) . .
C14 O2 C11 109.5(6) . .
C14 O2 La1 127.3(5) . .
C11 O2 La1 123.2(4) . .
La2 O3 La2 111.4(2) . 2_655
La2 O3 La1 109.357(13) . 2_655
La2 O3 La1 109.070(13) 2_655 2_655
La2 O3 La1 109.070(13) . .
La2 O3 La1 109.357(13) 2_655 .
La1 O3 La1 108.5(2) 2_655 .
C36 O4 C33 109.6(6) . .
C36 O4 La2 130.3(5) . .
C33 O4 La2 120.1(4) . .
Si1 N1 Si2 119.6(3) . .
Si1 N1 La3 116.8(3) . .
Si2 N1 La3 123.4(3) . .
O1 C1 C2 102.8(8) . .
O1 C1 H1A 111.2 . .
C2 C1 H1A 111.2 . .
O1 C1 H1B 111.2 . .
C2 C1 H1B 111.2 . .
H1A C1 H1B 109.1 . .
C3 C2 C1 114.6(10) . .
C3 C2 H2A 108.6 . .
C1 C2 H2A 108.6 . .
C3 C2 H2B 108.6 . .
C1 C2 H2B 108.6 . .
H2A C2 H2B 107.6 . .
C2 C3 C4 101.9(10) . .
C2 C3 H3A 111.4 . .
C4 C3 H3A 111.4 . .
C2 C3 H3B 111.4 . .
C4 C3 H3B 111.4 . .
H3A C3 H3B 109.3 . .
O1 C4 C3 109.6(9) . .
O1 C4 H4A 109.7 . .
C3 C4 H4A 109.7 . .
O1 C4 H4B 109.7 . .
C3 C4 H4B 109.7 . .
H4A C4 H4B 108.2 . .
C10 C5 C6 117.5(7) . .
C10 C5 S1 121.4(5) . .
C6 C5 S1 121.1(6) . .
C7 C6 C5 120.3(8) . .
C7 C6 H6 119.9 . .
C5 C6 H6 119.9 . .
C6 C7 C8 120.9(7) . .
C6 C7 H7 119.5 . .
C8 C7 H7 119.5 . .
C9 C8 C7 119.5(8) . .
C9 C8 H8 120.3 . .
C7 C8 H8 120.3 . .
C8 C9 C10 120.1(8) . .
C8 C9 H9 120.0 . .
C10 C9 H9 120.0 . .
C5 C10 C9 121.7(7) . .
C5 C10 H10 119.2 . .
C9 C10 H10 119.2 . .
O2 C11 C12 103.1(7) . .
O2 C11 H11A 111.1 . .
C12 C11 H11A 111.1 . .
O2 C11 H11B 111.1 . .
C12 C11 H11B 111.1 . .
H11A C11 H11B 109.1 . .
C13 C12 C11 104.2(9) . .
C13 C12 H12A 110.9 . .
C11 C12 H12A 110.9 . .
C13 C12 H12B 110.9 . .
C11 C12 H12B 110.9 . .
H12A C12 H12B 108.9 . .
C12 C13 C14 105.5(9) . .
C12 C13 H13A 110.6 . .
C14 C13 H13A 110.6 . .
C12 C13 H13B 110.6 . .
C14 C13 H13B 110.6 . .
H13A C13 H13B 108.8 . .
O2 C14 C13 105.7(8) . .
O2 C14 H14A 110.6 . .
C13 C14 H14A 110.6 . .
O2 C14 H14B 110.6 . .
C13 C14 H14B 110.6 . .
H14A C14 H14B 108.7 . .
C16 C15 C20 118.1(6) . .
C16 C15 S4 122.6(5) . .
C20 C15 S4 119.1(5) . .
C15 C16 C17 120.7(6) . .
C15 C16 H16 119.7 . .
C17 C16 H16 119.7 . .
C18 C17 C16 120.2(7) . .
C18 C17 H17 119.9 . .
C16 C17 H17 119.9 . .
C19 C18 C17 119.0(7) . .
C19 C18 H18 120.5 . .
C17 C18 H18 120.5 . .
C20 C19 C18 120.9(7) . .
C20 C19 H19 119.6 . .
C18 C19 H19 119.6 . .
C19 C20 C15 121.0(7) . .
C19 C20 H20 119.5 . .
C15 C20 H20 119.5 . .
C22 C21 C26 119.3(6) . .
C22 C21 S2 119.6(5) . .
C26 C21 S2 121.0(5) . .
C21 C22 C23 121.5(7) . .
C21 C22 H22 119.3 . .
C23 C22 H22 119.3 . .
C24 C23 C22 119.5(8) . .
C24 C23 H23 120.3 . .
C22 C23 H23 120.3 . .
C25 C24 C23 119.6(7) . .
C25 C24 H24 120.2 . .
C23 C24 H24 120.2 . .
C24 C25 C26 121.5(8) . .
C24 C25 H25 119.2 . .
C26 C25 H25 119.2 . .
C21 C26 C25 118.6(8) . .
C21 C26 H26 120.7 . .
C25 C26 H26 120.7 . .
C28 C27 C32 119.1(6) . .
C28 C27 S3 122.6(5) . .
C32 C27 S3 117.9(5) . .
C27 C28 C29 120.5(7) . .
C27 C28 H28 119.8 . .
C29 C28 H28 119.8 . .
C30 C29 C28 119.8(8) . .
C30 C29 H29 120.1 . .
C28 C29 H29 120.1 . .
C31 C30 C29 120.3(7) . .
C31 C30 H30 119.9 . .
C29 C30 H30 119.9 . .
C30 C31 C32 119.8(8) . .
C30 C31 H31 120.1 . .
C32 C31 H31 120.1 . .
C31 C32 C27 120.5(8) . .
C31 C32 H32 119.8 . .
C27 C32 H32 119.8 . .
C34 C33 O4 104.3(7) . .
C34 C33 H33A 110.9 . .
O4 C33 H33A 110.9 . .
C34 C33 H33B 110.9 . .
O4 C33 H33B 110.9 . .
H33A C33 H33B 108.9 . .
C35 C34 C33 112.0(9) . .
C35 C34 H34A 109.2 . .
C33 C34 H34A 109.2 . .
C35 C34 H34B 109.2 . .
C33 C34 H34B 109.2 . .
H34A C34 H34B 107.9 . .
C34 C35 C36 105.8(10) . .
C34 C35 H35A 110.6 . .
C36 C35 H35A 110.6 . .
C34 C35 H35B 110.6 . .
C36 C35 H35B 110.6 . .
H35A C35 H35B 108.7 . .
O4 C36 C35 106.3(8) . .
O4 C36 H36A 110.5 . .
C35 C36 H36A 110.5 . .
O4 C36 H36B 110.5 . .
C35 C36 H36B 110.5 . .
H36A C36 H36B 108.7 . .
C38 C37 C42 118.6(6) . .
C38 C37 S5 119.9(5) . .
C42 C37 S5 121.5(5) . .
C39 C38 C37 120.5(7) . .
C39 C38 H38 119.7 . .
C37 C38 H38 119.7 . .
C38 C39 C40 120.6(7) . .
C38 C39 H39 119.7 . .
C40 C39 H39 119.7 . .
C41 C40 C39 119.7(7) . .
C41 C40 H40 120.2 . .
C39 C40 H40 120.2 . .
C40 C41 C42 120.0(7) . .
C40 C41 H41 120.0 . .
C42 C41 H41 120.0 . .
C41 C42 C37 120.6(6) . .
C41 C42 H42 119.7 . .
C37 C42 H42 119.7 . .
Si1 C43 H43A 109.5 . .
Si1 C43 H43B 109.5 . .
H43A C43 H43B 109.5 . .
Si1 C43 H43C 109.5 . .
H43A C43 H43C 109.5 . .
H43B C43 H43C 109.5 . .
Si1 C44 H44A 109.5 . .
Si1 C44 H44B 109.5 . .
H44A C44 H44B 109.5 . .
Si1 C44 H44C 109.5 . .
H44A C44 H44C 109.5 . .
H44B C44 H44C 109.5 . .
Si1 C45 H45A 109.5 . .
Si1 C45 H45B 109.5 . .
H45A C45 H45B 109.5 . .
Si1 C45 H45C 109.5 . .
H45A C45 H45C 109.5 . .
H45B C45 H45C 109.5 . .
Si2 C46 H46A 109.5 . .
Si2 C46 H46B 109.5 . .
H46A C46 H46B 109.5 . .
Si2 C46 H46C 109.5 . .
H46A C46 H46C 109.5 . .
H46B C46 H46C 109.5 . .
Si2 C47 H47A 109.5 . .
Si2 C47 H47B 109.5 . .
H47A C47 H47B 109.5 . .
Si2 C47 H47C 109.5 . .
H47A C47 H47C 109.5 . .
H47B C47 H47C 109.5 . .
Si2 C48 H48A 109.5 . .
Si2 C48 H48B 109.5 . .
H48A C48 H48B 109.5 . .
Si2 C48 H48C 109.5 . .
H48A C48 H48C 109.5 . .
H48B C48 H48C 109.5 . .
C54 C49 C50 119.9(4) . .
C54 C49 H49 120.1 . .
C50 C49 H49 120.1 . .
C51 C50 C49 120.2(4) . .
C51 C50 H50 119.9 . .
C49 C50 H50 119.9 . .
C50 C51 C52 119.5(5) . .
C50 C51 H51 120.3 . .
C52 C51 H51 120.3 . .
C51 C52 C53 119.5(6) . .
C51 C52 H52 120.3 . .
C53 C52 H52 120.3 . .
C54 C53 C52 119.7(5) . .
C54 C53 H53 120.1 . .
C52 C53 H53 120.1 . .
C53 C54 C49 119.8(4) . .
C53 C54 C55 114(2) . .
C49 C54 C55 124(2) . .
C54 C55 H55A 109.5 . .
C54 C55 H55B 109.5 . .
H55A C55 H55B 109.5 . .
C54 C55 H55C 109.5 . .
H55A C55 H55C 109.5 . .
H55B C55 H55C 109.5 . .
O1 Li1 O1 98.1(9) 2_655 .
O1 Li1 S1 101.4(2) 2_655 .
O1 Li1 S1 119.8(2) . .
O1 Li1 S1 119.8(2) 2_655 2_655
O1 Li1 S1 101.4(2) . 2_655
S1 Li1 S1 115.9(7) . 2_655

loop_
_geom_bond_atom_site_label_1
_geom_bond_atom_site_label_2
_geom_bond_distance
_geom_bond_site_symmetry_2
La1 O3 2.523(3) .
La1 O2 2.549(4) .
La1 S1 2.8602(17) .
La1 S2 2.9296(15) .
La1 S3 2.9311(15) .
La1 S4 2.9555(16) .
La1 S2 3.0382(15) 2_655
La1 La2 3.9969(5) .
La1 La2 4.0040(5) 2_655
La1 La1 4.0965(9) 2_655
La2 O3 2.383(3) .
La2 O4 2.555(4) .
La2 S5 2.9457(15) .
La2 Cl1 2.9499(14) .
La2 S3 2.9618(15) .
La2 Cl1 3.0117(14) 2_655
La2 S4 3.0172(15) 2_655
La2 S2 3.0647(14) .
La2 La2 3.9372(8) 2_655
La2 La1 4.0040(5) 2_655
La3 N1 2.381(5) .
La3 N1 2.381(5) 2_655
La3 S5 3.0193(15) 2_655
La3 S5 3.0193(15) .
La3 Cl1 3.0767(14) 2_655
La3 Cl1 3.0767(14) .
La3 Si1 3.506(2) .
La3 Si1 3.506(2) 2_655
Cl1 La2 3.0117(14) 2_655
S1 C5 1.769(7) .
S1 Li1 2.505(10) .
S2 C21 1.777(6) .
S2 La1 3.0382(14) 2_655
S3 C27 1.783(6) .
S4 C15 1.772(6) .
S4 La2 3.0172(15) 2_655
S5 C37 1.772(7) .
Si1 N1 1.714(6) .
Si1 C43 1.873(10) .
Si1 C45 1.879(8) .
Si1 C44 1.888(10) .
Si2 N1 1.727(6) .
Si2 C47 1.855(10) .
Si2 C48 1.873(9) .
Si2 C46 1.880(8) .
O1 C1 1.391(10) .
O1 C4 1.457(12) .
O1 Li1 1.941(13) .
O2 C14 1.450(11) .
O2 C11 1.461(9) .
O3 La2 2.383(3) 2_655
O3 La1 2.523(3) 2_655
O4 C36 1.454(11) .
O4 C33 1.458(10) .
C1 C2 1.497(14) .
C1 H1A 0.9900 .
C1 H1B 0.9900 .
C2 C3 1.365(14) .
C2 H2A 0.9900 .
C2 H2B 0.9900 .
C3 C4 1.475(14) .
C3 H3A 0.9900 .
C3 H3B 0.9900 .
C4 H4A 0.9900 .
C4 H4B 0.9900 .
C5 C10 1.380(10) .
C5 C6 1.404(9) .
C6 C7 1.378(12) .
C6 H6 0.9500 .
C7 C8 1.384(14) .
C7 H7 0.9500 .
C8 C9 1.359(11) .
C8 H8 0.9500 .
C9 C10 1.390(11) .
C9 H9 0.9500 .
C10 H10 0.9500 .
C11 C12 1.496(13) .
C11 H11A 0.9900 .
C11 H11B 0.9900 .
C12 C13 1.475(14) .
C12 H12A 0.9900 .
C12 H12B 0.9900 .
C13 C14 1.494(14) .
C13 H13A 0.9900 .
C13 H13B 0.9900 .
C14 H14A 0.9900 .
C14 H14B 0.9900 .
C15 C16 1.380(9) .
C15 C20 1.390(9) .
C16 C17 1.389(9) .
C16 H16 0.9500 .
C17 C18 1.381(11) .
C17 H17 0.9500 .
C18 C19 1.371(12) .
C18 H18 0.9500 .
C19 C20 1.369(10) .
C19 H19 0.9500 .
C20 H20 0.9500 .
C21 C22 1.376(10) .
C21 C26 1.384(10) .
C22 C23 1.388(10) .
C22 H22 0.9500 .
C23 C24 1.374(12) .
C23 H23 0.9500 .
C24 C25 1.366(13) .
C24 H24 0.9500 .
C25 C26 1.405(10) .
C25 H25 0.9500 .
C26 H26 0.9500 .
C27 C28 1.378(9) .
C27 C32 1.397(9) .
C28 C29 1.390(10) .
C28 H28 0.9500 .
C29 C30 1.381(12) .
C29 H29 0.9500 .
C30 C31 1.380(13) .
C30 H30 0.9500 .
C31 C32 1.381(11) .
C31 H31 0.9500 .
C32 H32 0.9500 .
C33 C34 1.452(12) .
C33 H33A 0.9900 .
C33 H33B 0.9900 .
C34 C35 1.402(15) .
C34 H34A 0.9900 .
C34 H34B 0.9900 .
C35 C36 1.486(14) .
C35 H35A 0.9900 .
C35 H35B 0.9900 .
C36 H36A 0.9900 .
C36 H36B 0.9900 .
C37 C38 1.391(9) .
C37 C42 1.402(9) .
C38 C39 1.385(10) .
C38 H38 0.9500 .
C39 C40 1.389(12) .
C39 H39 0.9500 .
C40 C41 1.379(11) .
C40 H40 0.9500 .
C41 C42 1.396(10) .
C41 H41 0.9500 .
C42 H42 0.9500 .
C43 H43A 0.9800 .
C43 H43B 0.9800 .
C43 H43C 0.9800 .
C44 H44A 0.9800 .
C44 H44B 0.9800 .
C44 H44C 0.9800 .
C45 H45A 0.9800 .
C45 H45B 0.9800 .
C45 H45C 0.9800 .
C46 H46A 0.9800 .
C46 H46B 0.9800 .
C46 H46C 0.9800 .
C47 H47A 0.9800 .
C47 H47B 0.9800 .
C47 H47C 0.9800 .
C48 H48A 0.9800 .
C48 H48B 0.9800 .
C48 H48C 0.9800 .
C49 C54 1.262(13) .
C49 C50 1.264(13) .
C49 H49 0.9500 .
C50 C51 1.256(13) .
C50 H50 0.9500 .
C51 C52 1.267(13) .
C51 H51 0.9500 .
C52 C53 1.267(13) .
C52 H52 0.9500 .
C53 C54 1.259(13) .
C53 H53 0.9500 .
C54 C55 1.443(16) .
C55 H55A 0.9800 .
C55 H55B 0.9800 .
C55 H55C 0.9800 .
Li1 O1 1.941(13) 2_655
Li1 S1 2.505(10) 2_655
